data_7023848
loop_
_publ_author_name
'Hameury, Sophie'
'Kayser, Laure'
'Pattacini, Roberto'
'Rogez, Guillaume'
'Wernsdorfer, Wolfgang'
'Braunstein, Pierre'

_publ_section_title
;
 Synthesis of cubane-type Ni(II) complexes from pyridyl-alcohol ligands;
 their single-molecule magnet behaviour.
;
_journal_issue 14
_journal_name_full 'Dalton transactions (Cambridge, England : 2003)'
_journal_page_first 5013
_journal_page_last 5024
_journal_paper_doi 10.1039/c3dt32869d
_journal_volume 42
_journal_year 2013
_chemical_formula_moiety 'C36 H56 Cl4 N4 Ni4 O8, 3(C H2 Cl2) '
_chemical_formula_sum 'C39 H62 Cl10 N4 Ni4 O8'
_chemical_formula_weight 1304.27
_space_group_IT_number 2
_symmetry_cell_setting triclinic
_symmetry_Int_Tables_number 2
_symmetry_space_group_name_Hall '-P 1'
_symmetry_space_group_name_H-M 'P -1'
_atom_sites_solution_hydrogens geom
_atom_sites_solution_primary direct
_atom_sites_solution_secondary difmap
_audit_creation_method SHELXL-97
_cell_angle_alpha 80.868(2)
_cell_angle_beta 72.476(2)
_cell_angle_gamma 72.690(2)
_cell_formula_units_Z 2
_cell_length_a 12.8999(4)
_cell_length_b 13.8702(4)
_cell_length_c 16.8384(6)
_cell_measurement_reflns_used 7198
_cell_measurement_temperature 173(2)
_cell_measurement_theta_max 27.485
_cell_measurement_theta_min 0.998
_cell_volume 2734.94(16)
_computing_cell_refinement 'HKL Scalepack (Otwinowski & Minor 1997)'
_computing_data_reduction 'HKL Denzo and Scalepack (Otwinowski & Minor 1997)'
_computing_molecular_graphics ORTEP-3
_computing_publication_material PLATON
_computing_structure_refinement 'SHELXL-97 (Sheldrick, 1997)'
_computing_structure_solution 'SHELXS-97 (Sheldrick, 1997)'
_diffrn_ambient_temperature 173(2)
_diffrn_detector_area_resol_mean 9
_diffrn_measured_fraction_theta_full 0.996
_diffrn_measured_fraction_theta_max 0.996
_diffrn_measurement_device_type KappaCCD
_diffrn_measurement_method CCD
_diffrn_radiation_monochromator graphite
_diffrn_radiation_probe x-ray
_diffrn_radiation_type MoK\a
_diffrn_radiation_wavelength 0.71073
_diffrn_reflns_av_R_equivalents 0.0342
_diffrn_reflns_av_sigmaI/netI 0.0824
_diffrn_reflns_limit_h_max 16
_diffrn_reflns_limit_h_min -16
_diffrn_reflns_limit_k_max 17
_diffrn_reflns_limit_k_min -17
_diffrn_reflns_limit_l_max 21
_diffrn_reflns_limit_l_min -21
_diffrn_reflns_number 18588
_diffrn_reflns_theta_full 27.47
_diffrn_reflns_theta_max 27.47
_diffrn_reflns_theta_min 1.27
_diffrn_source 'fine-focus sealed tube'
_exptl_absorpt_coefficient_mu 1.893
_exptl_absorpt_correction_type none
_exptl_crystal_colour green
_exptl_crystal_density_diffrn 1.584
_exptl_crystal_density_method 'not measured'
_exptl_crystal_description prism
_exptl_crystal_F_000 1340
_exptl_crystal_size_max 0.20
_exptl_crystal_size_mid 0.13
_exptl_crystal_size_min 0.13
_refine_diff_density_max 0.832
_refine_diff_density_min -1.133
_refine_diff_density_rms 0.252
_refine_ls_extinction_method none
_refine_ls_goodness_of_fit_ref 1.062
_refine_ls_hydrogen_treatment mixed
_refine_ls_matrix_type full
_refine_ls_number_parameters 606
_refine_ls_number_reflns 12454
_refine_ls_number_restraints 4
_refine_ls_restrained_S_all 1.062
_refine_ls_R_factor_all 0.0956
_refine_ls_R_factor_gt 0.0493
_refine_ls_shift/su_max 0.005
_refine_ls_shift/su_mean 0.000
_refine_ls_structure_factor_coef Fsqd
_refine_ls_weighting_details 'calc w=1/[\s^2^(Fo^2^)+(0.0740P)^2^+0.0000P] where P=(Fo^2^+2Fc^2^)/3'
_refine_ls_weighting_scheme calc
_refine_ls_wR_factor_gt 0.1104
_refine_ls_wR_factor_ref 0.1501
_reflns_number_gt 8232
_reflns_number_total 12454
_reflns_threshold_expression >2sigma(I)
_cod_data_source_file c3dt32869d.txt
_cod_data_source_block compound5
_cod_original_cell_volume 2734.94(15)
_cod_database_code 7023848

loop_
_symmetry_equiv_pos_as_xyz
'x, y, z'
'-x, -y, -z'

loop_
_atom_site_label
_atom_site_type_symbol
_atom_site_fract_x
_atom_site_fract_y
_atom_site_fract_z
_atom_site_U_iso_or_equiv
_atom_site_adp_type
_atom_site_occupancy
_atom_site_symmetry_multiplicity
_atom_site_calc_flag
_atom_site_refinement_flags
Ni1 Ni 0.19549(4) 0.41361(4) 0.20463(3) 0.01743(13) Uani 1 1 d .
Ni2 Ni 0.07080(4) 0.27276(4) 0.16307(3) 0.01930(14) Uani 1 1 d .
Ni3 Ni -0.05144(4) 0.41240(4) 0.31475(3) 0.01859(14) Uani 1 1 d .
Ni4 Ni 0.15286(4) 0.22301(4) 0.32749(3) 0.01856(13) Uani 1 1 d .
Cl1 Cl 0.36503(8) 0.39755(8) 0.24429(7) 0.0265(2) Uani 1 1 d .
Cl2 Cl -0.10949(9) 0.29970(9) 0.13665(7) 0.0289(3) Uani 1 1 d .
Cl4 Cl 0.20266(9) 0.04498(8) 0.30572(7) 0.0279(3) Uani 1 1 d .
Cl3 Cl -0.09298(9) 0.59099(8) 0.32844(7) 0.0284(3) Uani 1 1 d .
N1 N 0.2824(3) 0.4381(3) 0.0805(2) 0.0206(8) Uani 1 1 d .
N2 N 0.1493(3) 0.2873(3) 0.0346(2) 0.0222(8) Uani 1 1 d .
N3 N -0.1391(3) 0.3935(3) 0.4408(2) 0.0210(8) Uani 1 1 d .
N4 N 0.0844(3) 0.1909(3) 0.4541(2) 0.0223(8) Uani 1 1 d .
O1 O 0.1406(2) 0.5711(2) 0.21733(17) 0.0202(6) Uani 1 1 d D
O2 O 0.1048(3) 0.1158(2) 0.15914(18) 0.0260(7) Uani 1 1 d D
O3 O -0.1998(2) 0.4376(2) 0.27924(17) 0.0247(7) Uani 1 1 d D
O4 O 0.3097(2) 0.2105(2) 0.34973(18) 0.0230(6) Uani 1 1 d D
O5 O 0.0406(2) 0.4197(2) 0.19001(16) 0.0180(6) Uani 1 1 d .
H5O H 0.0092 0.4741 0.1522 0.022 Uiso 1 1 calc R
O6 O 0.2131(2) 0.2607(2) 0.20235(16) 0.0185(6) Uani 1 1 d .
H6O H 0.2858 0.2189 0.1718 0.022 Uiso 1 1 calc R
O7 O 0.1093(2) 0.3800(2) 0.32719(16) 0.0183(6) Uani 1 1 d .
H7O H 0.1207 0.4095 0.3720 0.022 Uiso 1 1 calc R
O8 O 0.0046(2) 0.2599(2) 0.29160(16) 0.0189(6) Uani 1 1 d .
H8O H -0.0477 0.2175 0.3151 0.023 Uiso 1 1 calc R
C1 C 0.1550(3) 0.6489(3) 0.1492(3) 0.0206(9) Uani 1 1 d .
C2 C 0.2624(4) 0.6744(3) 0.1448(3) 0.0306(11) Uani 1 1 d .
H2A H 0.2511 0.7105 0.1922 0.046 Uiso 1 1 calc R
H2B H 0.2828 0.7160 0.0945 0.046 Uiso 1 1 calc R
H2C H 0.3217 0.6131 0.1450 0.046 Uiso 1 1 calc R
C3 C 0.0532(4) 0.7412(3) 0.1678(3) 0.0294(10) Uani 1 1 d .
H3A H -0.0142 0.7223 0.1720 0.044 Uiso 1 1 calc R
H3B H 0.0625 0.7935 0.1235 0.044 Uiso 1 1 calc R
H3C H 0.0473 0.7659 0.2196 0.044 Uiso 1 1 calc R
C4 C 0.1600(3) 0.6098(3) 0.0671(3) 0.0239(9) Uani 1 1 d .
H4A H 0.0939 0.5855 0.0759 0.029 Uiso 1 1 calc R
H4B H 0.1559 0.6663 0.0250 0.029 Uiso 1 1 calc R
C5 C 0.2638(3) 0.5259(3) 0.0331(3) 0.0205(9) Uani 1 1 d .
C6 C 0.3359(3) 0.5409(3) -0.0451(3) 0.0272(10) Uani 1 1 d .
H6 H 0.3217 0.6028 -0.0762 0.033 Uiso 1 1 calc R
C7 C 0.4284(4) 0.4636(4) -0.0761(3) 0.0306(11) Uani 1 1 d .
H7 H 0.4778 0.4725 -0.1281 0.037 Uiso 1 1 calc R
C8 C 0.4468(4) 0.3724(4) -0.0290(3) 0.0319(11) Uani 1 1 d .
H8 H 0.5077 0.3183 -0.0492 0.038 Uiso 1 1 calc R
C9 C 0.3731(3) 0.3628(3) 0.0489(3) 0.0267(10) Uani 1 1 d .
H9 H 0.3868 0.3017 0.0809 0.032 Uiso 1 1 calc R
C10 C 0.1653(4) 0.0609(3) 0.0841(3) 0.0335(11) Uani 1 1 d .
C11 C 0.2178(5) -0.0489(4) 0.1127(3) 0.0517(16) Uani 1 1 d .
H11A H 0.2750 -0.0504 0.1387 0.078 Uiso 1 1 calc R
H11B H 0.2508 -0.0888 0.0652 0.078 Uiso 1 1 calc R
H11C H 0.1604 -0.0763 0.1519 0.078 Uiso 1 1 calc R
C12 C 0.0809(5) 0.0654(4) 0.0382(3) 0.0474(14) Uani 1 1 d .
H12A H 0.0309 0.0250 0.0695 0.071 Uiso 1 1 calc R
H12B H 0.1194 0.0397 -0.0157 0.071 Uiso 1 1 calc R
H12C H 0.0381 0.1343 0.0312 0.071 Uiso 1 1 calc R
C13 C 0.2598(4) 0.1093(3) 0.0327(3) 0.0310(11) Uani 1 1 d .
H13A H 0.3017 0.1164 0.0697 0.037 Uiso 1 1 calc R
H13B H 0.3113 0.0634 -0.0086 0.037 Uiso 1 1 calc R
C14 C 0.2217(4) 0.2114(3) -0.0116(3) 0.0264(10) Uani 1 1 d .
C15 C 0.2618(4) 0.2264(4) -0.0979(3) 0.0398(13) Uani 1 1 d .
H15 H 0.3092 0.1725 -0.1288 0.048 Uiso 1 1 calc R
C16 C 0.2313(4) 0.3212(4) -0.1375(3) 0.0408(13) Uani 1 1 d .
H16 H 0.2567 0.3317 -0.1952 0.049 Uiso 1 1 calc R
C17 C 0.1623(4) 0.3997(4) -0.0899(3) 0.0324(11) Uani 1 1 d .
H17 H 0.1442 0.4654 -0.1141 0.039 Uiso 1 1 calc R
C18 C 0.1209(3) 0.3788(3) -0.0056(3) 0.0247(10) Uani 1 1 d .
H18 H 0.0700 0.4313 0.0255 0.030 Uiso 1 1 calc R
C19 C -0.3810(4) 0.4118(5) 0.2888(3) 0.0524(16) Uani 1 1 d .
H19A H -0.3891 0.4623 0.2434 0.079 Uiso 1 1 calc R
H19B H -0.4541 0.4118 0.3257 0.079 Uiso 1 1 calc R
H19C H -0.3451 0.3464 0.2673 0.079 Uiso 1 1 calc R
C20 C -0.3093(3) 0.4353(4) 0.3364(3) 0.0288(10) Uani 1 1 d .
C21 C -0.3615(4) 0.5383(4) 0.3709(3) 0.0415(13) Uani 1 1 d .
H21A H -0.3077 0.5568 0.3902 0.062 Uiso 1 1 calc R
H21B H -0.4269 0.5360 0.4166 0.062 Uiso 1 1 calc R
H21C H -0.3830 0.5876 0.3278 0.062 Uiso 1 1 calc R
C22 C -0.2907(4) 0.3510(4) 0.4064(3) 0.0293(10) Uani 1 1 d .
H22A H -0.3625 0.3370 0.4358 0.035 Uiso 1 1 calc R
H22B H -0.2409 0.2898 0.3809 0.035 Uiso 1 1 calc R
C23 C -0.2417(3) 0.3746(3) 0.4685(3) 0.0242(10) Uani 1 1 d .
C24 C -0.2991(4) 0.3771(4) 0.5527(3) 0.0334(11) Uani 1 1 d .
H24 H -0.3699 0.3647 0.5709 0.040 Uiso 1 1 calc R
C25 C -0.2528(4) 0.3976(4) 0.6096(3) 0.0377(12) Uani 1 1 d .
H25 H -0.2917 0.3998 0.6659 0.045 Uiso 1 1 calc R
C26 C -0.1469(4) 0.4148(3) 0.5812(3) 0.0309(11) Uani 1 1 d .
H26 H -0.1123 0.4274 0.6182 0.037 Uiso 1 1 calc R
C27 C -0.0945(4) 0.4130(3) 0.4976(3) 0.0248(10) Uani 1 1 d .
H27 H -0.0240 0.4259 0.4786 0.030 Uiso 1 1 calc R
C28 C 0.3274(4) 0.1962(3) 0.4329(3) 0.0269(10) Uani 1 1 d .
C29 C 0.3562(4) 0.0829(4) 0.4552(3) 0.0372(12) Uani 1 1 d .
H29A H 0.2995 0.0558 0.4480 0.056 Uiso 1 1 calc R
H29B H 0.3592 0.0697 0.5123 0.056 Uiso 1 1 calc R
H29C H 0.4281 0.0514 0.4193 0.056 Uiso 1 1 calc R
C30 C 0.4245(4) 0.2390(4) 0.4293(3) 0.0409(13) Uani 1 1 d .
H30A H 0.4896 0.2087 0.3867 0.061 Uiso 1 1 calc R
H30B H 0.4417 0.2245 0.4823 0.061 Uiso 1 1 calc R
H30C H 0.4035 0.3110 0.4168 0.061 Uiso 1 1 calc R
C31 C 0.2199(4) 0.2522(3) 0.4944(3) 0.0265(10) Uani 1 1 d .
H31A H 0.2379 0.2553 0.5457 0.032 Uiso 1 1 calc R
H31B H 0.1969 0.3212 0.4710 0.032 Uiso 1 1 calc R
C32 C 0.1214(3) 0.2074(3) 0.5159(3) 0.0227(9) Uani 1 1 d .
C33 C 0.0708(4) 0.1821(3) 0.5985(3) 0.0306(11) Uani 1 1 d .
H33 H 0.0974 0.1935 0.6408 0.037 Uiso 1 1 calc R
C34 C -0.0190(4) 0.1401(4) 0.6181(3) 0.0366(12) Uani 1 1 d .
H34 H -0.0541 0.1239 0.6735 0.044 Uiso 1 1 calc R
C35 C -0.0562(4) 0.1223(3) 0.5544(3) 0.0334(11) Uani 1 1 d .
H35 H -0.1163 0.0937 0.5657 0.040 Uiso 1 1 calc R
C36 C -0.0016(4) 0.1480(3) 0.4740(3) 0.0265(10) Uani 1 1 d .
H36 H -0.0254 0.1351 0.4308 0.032 Uiso 1 1 calc R
C37 C 0.5574(4) 0.1463(5) 0.1848(4) 0.0549(16) Uani 1 1 d .
H37A H 0.5014 0.2061 0.2083 0.066 Uiso 1 1 calc R
H37B H 0.5858 0.1043 0.2296 0.066 Uiso 1 1 calc R
C38 C 0.4431(5) 0.8550(6) 0.3180(5) 0.081(2) Uani 1 1 d .
H38A H 0.4057 0.9241 0.3024 0.097 Uiso 1 1 calc R
H38B H 0.4000 0.8359 0.3732 0.097 Uiso 1 1 calc R
C39 C 0.8576(5) 0.0587(5) 0.2482(4) 0.0666(19) Uani 1 1 d .
H39A H 0.9360 0.0391 0.2491 0.080 Uiso 1 1 calc R
H39B H 0.8467 0.1175 0.2089 0.080 Uiso 1 1 calc R
Cl5 Cl 0.49439(14) 0.07881(14) 0.14159(13) 0.0773(5) Uani 1 1 d .
Cl6 Cl 0.66826(15) 0.18262(13) 0.10891(13) 0.0806(6) Uani 1 1 d .
Cl7 Cl 0.44533(16) 0.77314(16) 0.24515(14) 0.0862(6) Uani 1 1 d .
Cl8 Cl 0.57660(16) 0.84922(17) 0.32117(13) 0.0902(7) Uani 1 1 d .
Cl9 Cl 0.82819(15) -0.04068(12) 0.21433(11) 0.0678(5) Uani 1 1 d .
Cl10 Cl 0.7734(2) 0.09071(14) 0.34631(13) 0.1065(8) Uani 1 1 d .
H2O H 0.127(5) 0.086(5) 0.205(2) 0.100 Uiso 1 1 d D
H1O H 0.072(3) 0.581(5) 0.254(3) 0.100 Uiso 1 1 d D
H3O H -0.187(6) 0.387(4) 0.247(4) 0.100 Uiso 1 1 d D
H4O H 0.325(6) 0.269(3) 0.324(4) 0.100 Uiso 1 1 d D

loop_
_atom_site_aniso_label
_atom_site_aniso_U_11
_atom_site_aniso_U_22
_atom_site_aniso_U_33
_atom_site_aniso_U_23
_atom_site_aniso_U_13
_atom_site_aniso_U_12
Ni1 0.0166(3) 0.0181(3) 0.0172(3) -0.0007(2) -0.0029(2) -0.0060(2)
Ni2 0.0221(3) 0.0208(3) 0.0168(3) -0.0015(2) -0.0051(2) -0.0084(2)
Ni3 0.0163(3) 0.0220(3) 0.0169(3) -0.0024(2) -0.0026(2) -0.0058(2)
Ni4 0.0199(3) 0.0193(3) 0.0163(3) 0.0001(2) -0.0037(2) -0.0069(2)
Cl1 0.0223(5) 0.0302(6) 0.0299(6) 0.0022(5) -0.0094(4) -0.0110(4)
Cl2 0.0281(6) 0.0367(6) 0.0274(6) -0.0015(5) -0.0124(5) -0.0121(5)
Cl4 0.0358(6) 0.0210(5) 0.0255(6) -0.0003(4) -0.0075(5) -0.0070(5)
Cl3 0.0246(5) 0.0240(6) 0.0320(6) -0.0068(5) 0.0009(5) -0.0060(4)
N1 0.0194(17) 0.0229(19) 0.0197(18) -0.0024(15) -0.0031(14) -0.0077(15)
N2 0.0246(18) 0.0244(19) 0.0200(19) -0.0024(16) -0.0069(15) -0.0085(15)
N3 0.0198(17) 0.0232(19) 0.0182(18) -0.0027(15) -0.0020(14) -0.0058(15)
N4 0.0241(18) 0.0205(18) 0.0204(19) 0.0006(15) -0.0034(15) -0.0070(15)
O1 0.0214(14) 0.0173(14) 0.0200(15) -0.0004(12) -0.0030(12) -0.0055(12)
O2 0.0353(17) 0.0235(16) 0.0217(16) -0.0022(13) -0.0066(14) -0.0122(14)
O3 0.0178(14) 0.0353(18) 0.0203(16) -0.0005(13) -0.0035(12) -0.0087(13)
O4 0.0211(14) 0.0264(16) 0.0212(16) 0.0000(13) -0.0054(12) -0.0071(13)
O5 0.0186(14) 0.0198(14) 0.0156(14) -0.0008(12) -0.0033(11) -0.0065(11)
O6 0.0216(14) 0.0187(14) 0.0151(14) -0.0012(12) -0.0032(11) -0.0070(12)
O7 0.0198(14) 0.0199(14) 0.0145(14) -0.0026(12) -0.0031(11) -0.0051(12)
O8 0.0211(14) 0.0199(14) 0.0165(14) 0.0013(12) -0.0051(11) -0.0080(12)
C1 0.023(2) 0.016(2) 0.023(2) -0.0008(17) -0.0053(18) -0.0071(17)
C2 0.033(2) 0.030(3) 0.033(3) 0.000(2) -0.009(2) -0.015(2)
C3 0.030(2) 0.020(2) 0.035(3) 0.002(2) -0.008(2) -0.0051(19)
C4 0.026(2) 0.024(2) 0.022(2) 0.0024(18) -0.0085(18) -0.0075(19)
C5 0.019(2) 0.025(2) 0.020(2) -0.0005(18) -0.0076(17) -0.0071(17)
C6 0.025(2) 0.030(2) 0.025(2) 0.007(2) -0.0087(19) -0.0081(19)
C7 0.027(2) 0.040(3) 0.022(2) 0.006(2) -0.0032(19) -0.013(2)
C8 0.022(2) 0.038(3) 0.030(3) -0.009(2) 0.003(2) -0.007(2)
C9 0.023(2) 0.023(2) 0.031(3) -0.005(2) -0.0032(19) -0.0046(18)
C10 0.051(3) 0.027(2) 0.024(2) -0.009(2) -0.005(2) -0.014(2)
C11 0.087(4) 0.023(3) 0.038(3) -0.009(2) -0.003(3) -0.014(3)
C12 0.062(4) 0.058(4) 0.037(3) -0.011(3) -0.013(3) -0.033(3)
C13 0.033(3) 0.026(2) 0.032(3) -0.011(2) -0.004(2) -0.006(2)
C14 0.025(2) 0.031(2) 0.025(2) -0.008(2) -0.0011(19) -0.0117(19)
C15 0.045(3) 0.043(3) 0.026(3) -0.007(2) 0.002(2) -0.013(2)
C16 0.044(3) 0.058(4) 0.016(2) 0.002(2) 0.001(2) -0.019(3)
C17 0.030(2) 0.040(3) 0.030(3) 0.010(2) -0.011(2) -0.017(2)
C18 0.025(2) 0.030(2) 0.022(2) -0.0012(19) -0.0099(18) -0.0076(19)
C19 0.029(3) 0.100(5) 0.039(3) 0.004(3) -0.014(2) -0.033(3)
C20 0.017(2) 0.047(3) 0.022(2) 0.006(2) -0.0031(18) -0.014(2)
C21 0.022(2) 0.045(3) 0.042(3) 0.003(2) -0.001(2) 0.003(2)
C22 0.020(2) 0.042(3) 0.029(3) 0.002(2) -0.0064(19) -0.016(2)
C23 0.024(2) 0.024(2) 0.023(2) 0.0021(19) -0.0045(18) -0.0069(18)
C24 0.023(2) 0.046(3) 0.023(2) 0.000(2) 0.0012(19) -0.007(2)
C25 0.041(3) 0.045(3) 0.015(2) -0.002(2) 0.000(2) -0.002(2)
C26 0.039(3) 0.032(3) 0.023(2) -0.004(2) -0.015(2) -0.005(2)
C27 0.028(2) 0.027(2) 0.020(2) -0.0015(19) -0.0078(18) -0.0068(19)
C28 0.028(2) 0.030(2) 0.024(2) 0.0013(19) -0.0098(19) -0.009(2)
C29 0.033(3) 0.041(3) 0.030(3) 0.004(2) -0.009(2) -0.001(2)
C30 0.033(3) 0.068(4) 0.029(3) 0.001(3) -0.014(2) -0.021(3)
C31 0.031(2) 0.030(2) 0.022(2) -0.0020(19) -0.0130(19) -0.009(2)
C32 0.028(2) 0.020(2) 0.018(2) -0.0016(17) -0.0051(18) -0.0048(18)
C33 0.035(3) 0.032(3) 0.022(2) -0.003(2) -0.005(2) -0.006(2)
C34 0.048(3) 0.035(3) 0.019(2) 0.003(2) 0.006(2) -0.017(2)
C35 0.033(3) 0.029(3) 0.033(3) 0.003(2) -0.001(2) -0.012(2)
C36 0.031(2) 0.023(2) 0.024(2) 0.0004(19) -0.0024(19) -0.0106(19)
C37 0.042(3) 0.066(4) 0.050(4) -0.018(3) -0.011(3) 0.002(3)
C38 0.051(4) 0.078(5) 0.094(6) -0.023(4) -0.001(4) 0.000(4)
C39 0.056(4) 0.064(4) 0.079(5) 0.006(4) -0.011(3) -0.027(3)
Cl5 0.0541(9) 0.0682(11) 0.1166(16) -0.0226(11) -0.0324(10) -0.0090(8)
Cl6 0.0716(11) 0.0569(10) 0.1059(15) 0.0097(10) -0.0150(10) -0.0233(9)
Cl7 0.0743(12) 0.0893(14) 0.1026(15) -0.0047(12) -0.0338(11) -0.0244(11)
Cl8 0.0694(11) 0.1157(16) 0.0796(13) -0.0387(12) -0.0266(10) 0.0069(11)
Cl9 0.0845(12) 0.0427(8) 0.0703(11) -0.0042(8) -0.0253(9) -0.0036(8)
Cl10 0.164(2) 0.0526(11) 0.0814(14) -0.0188(10) 0.0016(14) -0.0259(13)

loop_
_atom_type_symbol
_atom_type_description
_atom_type_scat_dispersion_real
_atom_type_scat_dispersion_imag
_atom_type_scat_source
Ni Ni 0.3393 1.1124 'International Tables Vol C Tables 4.2.6.8 and 6.1.1.4'
Cl Cl 0.1484 0.1585 'International Tables Vol C Tables 4.2.6.8 and 6.1.1.4'
N N 0.0061 0.0033 'International Tables Vol C Tables 4.2.6.8 and 6.1.1.4'
O O 0.0106 0.0060 'International Tables Vol C Tables 4.2.6.8 and 6.1.1.4'
C C 0.0033 0.0016 'International Tables Vol C Tables 4.2.6.8 and 6.1.1.4'
H H 0.0000 0.0000 'International Tables Vol C Tables 4.2.6.8 and 6.1.1.4'

loop_
_geom_angle_atom_site_label_1
_geom_angle_atom_site_label_2
_geom_angle_atom_site_label_3
_geom_angle
O5 Ni1 O6 80.13(11)
O5 Ni1 N1 99.90(12)
O6 Ni1 N1 97.00(11)
O5 Ni1 O7 79.11(11)
O6 Ni1 O7 79.44(10)
N1 Ni1 O7 176.41(11)
O5 Ni1 O1 89.06(11)
O6 Ni1 O1 167.75(10)
N1 Ni1 O1 90.48(12)
O7 Ni1 O1 92.95(10)
O5 Ni1 Cl1 170.97(8)
O6 Ni1 Cl1 97.52(8)
N1 Ni1 Cl1 89.02(10)
O7 Ni1 Cl1 91.90(8)
O1 Ni1 Cl1 92.27(8)
O5 Ni2 O8 79.57(10)
O5 Ni2 O6 79.92(10)
O8 Ni2 O6 79.48(10)
O5 Ni2 O2 168.94(11)
O8 Ni2 O2 90.57(11)
O6 Ni2 O2 93.44(11)
O5 Ni2 N2 98.89(12)
O8 Ni2 N2 175.44(12)
O6 Ni2 N2 96.04(12)
O2 Ni2 N2 90.56(12)
O5 Ni2 Cl2 94.27(8)
O8 Ni2 Cl2 93.16(8)
O6 Ni2 Cl2 171.31(7)
O2 Ni2 Cl2 91.25(9)
N2 Ni2 Cl2 91.23(10)
O7 Ni3 O8 80.21(10)
O7 Ni3 O5 79.28(10)
O8 Ni3 O5 78.81(10)
O7 Ni3 O3 169.26(10)
O8 Ni3 O3 94.45(11)
O5 Ni3 O3 90.58(11)
O7 Ni3 N3 99.31(12)
O8 Ni3 N3 97.04(12)
O5 Ni3 N3 175.78(12)
O3 Ni3 N3 90.56(12)
O7 Ni3 Cl3 94.65(8)
O8 Ni3 Cl3 172.34(8)
O5 Ni3 Cl3 94.72(8)
O3 Ni3 Cl3 89.67(9)
N3 Ni3 Cl3 89.35(10)
O6 Ni4 O8 80.19(11)
O6 Ni4 O7 79.83(10)
O8 Ni4 O7 79.79(11)
O6 Ni4 N4 177.04(12)
O8 Ni4 N4 97.46(12)
O7 Ni4 N4 98.03(12)
O6 Ni4 O4 91.83(11)
O8 Ni4 O4 169.03(11)
O7 Ni4 O4 91.46(11)
N4 Ni4 O4 90.26(13)
O6 Ni4 Cl4 92.17(8)
O8 Ni4 Cl4 95.35(8)
O7 Ni4 Cl4 171.21(8)
N4 Ni4 Cl4 89.83(10)
O4 Ni4 Cl4 92.44(8)
C5 N1 C9 117.7(3)
C5 N1 Ni1 125.6(3)
C9 N1 Ni1 116.3(3)
C18 N2 C14 117.3(4)
C18 N2 Ni2 117.1(3)
C14 N2 Ni2 125.5(3)
C27 N3 C23 118.0(4)
C27 N3 Ni3 116.5(3)
C23 N3 Ni3 125.1(3)
C36 N4 C32 118.6(4)
C36 N4 Ni4 116.3(3)
C32 N4 Ni4 125.1(3)
C1 O1 Ni1 125.3(2)
C1 O1 H1O 117(5)
Ni1 O1 H1O 105(4)
C10 O2 Ni2 124.6(3)
C10 O2 H2O 114(4)
Ni2 O2 H2O 107(4)
C20 O3 Ni3 124.9(3)
C20 O3 H3O 102(4)
Ni3 O3 H3O 105(5)
C28 O4 Ni4 123.7(2)
C28 O4 H4O 109(5)
Ni4 O4 H4O 102(5)
Ni2 O5 Ni1 99.50(11)
Ni2 O5 Ni3 100.31(12)
Ni1 O5 Ni3 99.83(12)
Ni2 O5 H5O 117.9
Ni1 O5 H5O 117.9
Ni3 O5 H5O 117.9
Ni4 O6 Ni1 100.20(11)
Ni4 O6 Ni2 99.49(11)
Ni1 O6 Ni2 98.26(11)
Ni4 O6 H6O 118.3
Ni1 O6 H6O 118.3
Ni2 O6 H6O 118.3
Ni3 O7 Ni4 99.33(11)
Ni3 O7 Ni1 100.06(12)
Ni4 O7 Ni1 99.00(10)
Ni3 O7 H7O 118.2
Ni4 O7 H7O 118.2
Ni1 O7 H7O 118.2
Ni2 O8 Ni4 99.28(11)
Ni2 O8 Ni3 99.73(12)
Ni4 O8 Ni3 98.70(11)
Ni2 O8 H8O 118.4
Ni4 O8 H8O 118.4
Ni3 O8 H8O 118.4
O1 C1 C2 106.7(3)
O1 C1 C3 108.9(3)
C2 C1 C3 111.3(3)
O1 C1 C4 109.9(3)
C2 C1 C4 111.9(3)
C3 C1 C4 108.0(4)
C1 C2 H2A 109.5
C1 C2 H2B 109.5
H2A C2 H2B 109.5
C1 C2 H2C 109.5
H2A C2 H2C 109.5
H2B C2 H2C 109.5
C1 C3 H3A 109.5
C1 C3 H3B 109.5
H3A C3 H3B 109.5
C1 C3 H3C 109.5
H3A C3 H3C 109.5
H3B C3 H3C 109.5
C5 C4 C1 115.5(4)
C5 C4 H4A 108.4
C1 C4 H4A 108.4
C5 C4 H4B 108.4
C1 C4 H4B 108.4
H4A C4 H4B 107.5
N1 C5 C6 122.1(4)
N1 C5 C4 118.0(3)
C6 C5 C4 119.9(4)
C7 C6 C5 119.4(4)
C7 C6 H6 120.3
C5 C6 H6 120.3
C6 C7 C8 119.0(4)
C6 C7 H7 120.5
C8 C7 H7 120.5
C7 C8 C9 118.8(4)
C7 C8 H8 120.6
C9 C8 H8 120.6
N1 C9 C8 123.0(4)
N1 C9 H9 118.5
C8 C9 H9 118.5
O2 C10 C12 107.4(4)
O2 C10 C13 108.6(3)
C12 C10 C13 113.2(4)
O2 C10 C11 107.5(4)
C12 C10 C11 111.0(4)
C13 C10 C11 109.0(4)
C10 C11 H11A 109.5
C10 C11 H11B 109.5
H11A C11 H11B 109.5
C10 C11 H11C 109.5
H11A C11 H11C 109.5
H11B C11 H11C 109.5
C10 C12 H12A 109.5
C10 C12 H12B 109.5
H12A C12 H12B 109.5
C10 C12 H12C 109.5
H12A C12 H12C 109.5
H12B C12 H12C 109.5
C14 C13 C10 115.4(4)
C14 C13 H13A 108.4
C10 C13 H13A 108.4
C14 C13 H13B 108.4
C10 C13 H13B 108.4
H13A C13 H13B 107.5
N2 C14 C15 121.3(4)
N2 C14 C13 118.3(4)
C15 C14 C13 120.3(4)
C16 C15 C14 120.1(4)
C16 C15 H15 120.0
C14 C15 H15 120.0
C17 C16 C15 118.6(4)
C17 C16 H16 120.7
C15 C16 H16 120.7
C18 C17 C16 118.5(5)
C18 C17 H17 120.8
C16 C17 H17 120.8
N2 C18 C17 124.1(4)
N2 C18 H18 118.0
C17 C18 H18 118.0
C20 C19 H19A 109.5
C20 C19 H19B 109.5
H19A C19 H19B 109.5
C20 C19 H19C 109.5
H19A C19 H19C 109.5
H19B C19 H19C 109.5
O3 C20 C21 106.9(4)
O3 C20 C19 108.9(4)
C21 C20 C19 111.6(4)
O3 C20 C22 108.3(3)
C21 C20 C22 111.4(4)
C19 C20 C22 109.6(4)
C20 C21 H21A 109.5
C20 C21 H21B 109.5
H21A C21 H21B 109.5
C20 C21 H21C 109.5
H21A C21 H21C 109.5
H21B C21 H21C 109.5
C23 C22 C20 115.0(4)
C23 C22 H22A 108.5
C20 C22 H22A 108.5
C23 C22 H22B 108.5
C20 C22 H22B 108.5
H22A C22 H22B 107.5
N3 C23 C24 120.3(4)
N3 C23 C22 118.3(4)
C24 C23 C22 121.3(4)
C25 C24 C23 120.9(4)
C25 C24 H24 119.6
C23 C24 H24 119.6
C24 C25 C26 118.5(4)
C24 C25 H25 120.7
C26 C25 H25 120.7
C27 C26 C25 118.4(4)
C27 C26 H26 120.8
C25 C26 H26 120.8
N3 C27 C26 123.8(4)
N3 C27 H27 118.1
C26 C27 H27 118.1
O4 C28 C29 106.1(4)
O4 C28 C30 108.6(4)
C29 C28 C30 111.0(4)
O4 C28 C31 109.3(3)
C29 C28 C31 111.9(4)
C30 C28 C31 109.8(4)
C28 C29 H29A 109.5
C28 C29 H29B 109.5
H29A C29 H29B 109.5
C28 C29 H29C 109.5
H29A C29 H29C 109.5
H29B C29 H29C 109.5
C28 C30 H30A 109.5
C28 C30 H30B 109.5
H30A C30 H30B 109.5
C28 C30 H30C 109.5
H30A C30 H30C 109.5
H30B C30 H30C 109.5
C32 C31 C28 116.2(3)
C32 C31 H31A 108.2
C28 C31 H31A 108.2
C32 C31 H31B 108.2
C28 C31 H31B 108.2
H31A C31 H31B 107.4
N4 C32 C33 120.7(4)
N4 C32 C31 119.1(4)
C33 C32 C31 120.2(4)
C34 C33 C32 120.0(4)
C34 C33 H33 120.0
C32 C33 H33 120.0
C33 C34 C35 119.2(4)
C33 C34 H34 120.4
C35 C34 H34 120.4
C36 C35 C34 117.8(4)
C36 C35 H35 121.1
C34 C35 H35 121.1
N4 C36 C35 123.7(4)
N4 C36 H36 118.2
C35 C36 H36 118.2
Cl6 C37 Cl5 110.8(3)
Cl6 C37 H37A 109.5
Cl5 C37 H37A 109.5
Cl6 C37 H37B 109.5
Cl5 C37 H37B 109.5
H37A C37 H37B 108.1
Cl8 C38 Cl7 111.7(3)
Cl8 C38 H38A 109.3
Cl7 C38 H38A 109.3
Cl8 C38 H38B 109.3
Cl7 C38 H38B 109.3
H38A C38 H38B 107.9
Cl10 C39 Cl9 112.4(3)
Cl10 C39 H39A 109.1
Cl9 C39 H39A 109.1
Cl10 C39 H39B 109.1
Cl9 C39 H39B 109.1
H39A C39 H39B 107.9

loop_
_geom_bond_atom_site_label_1
_geom_bond_atom_site_label_2
_geom_bond_distance
Ni1 O5 2.062(3)
Ni1 O6 2.070(3)
Ni1 N1 2.081(3)
Ni1 O7 2.082(3)
Ni1 O1 2.110(3)
Ni1 Cl1 2.4128(12)
Ni2 O5 2.055(3)
Ni2 O8 2.074(3)
Ni2 O6 2.086(3)
Ni2 O2 2.097(3)
Ni2 N2 2.100(3)
Ni2 Cl2 2.4082(12)
Ni3 O7 2.055(3)
Ni3 O8 2.081(3)
Ni3 O5 2.082(3)
Ni3 O3 2.090(3)
Ni3 N3 2.100(3)
Ni3 Cl3 2.4068(11)
Ni4 O6 2.055(3)
Ni4 O8 2.074(3)
Ni4 O7 2.080(3)
Ni4 N4 2.080(3)
Ni4 O4 2.120(3)
Ni4 Cl4 2.4178(11)
N1 C5 1.345(5)
N1 C9 1.348(5)
N2 C18 1.343(5)
N2 C14 1.350(5)
N3 C27 1.350(5)
N3 C23 1.355(5)
N4 C36 1.342(5)
N4 C32 1.343(5)
O1 C1 1.454(5)
O1 H1O 0.90(5)
O2 C10 1.464(5)
O2 H2O 0.90(5)
O3 C20 1.457(5)
O3 H3O 0.90(6)
O4 C28 1.460(5)
O4 H4O 0.90(5)
O5 H5O 0.9800
O6 H6O 0.9800
O7 H7O 0.9800
O8 H8O 0.9800
C1 C2 1.507(6)
C1 C3 1.530(5)
C1 C4 1.542(6)
C2 H2A 0.9600
C2 H2B 0.9600
C2 H2C 0.9600
C3 H3A 0.9600
C3 H3B 0.9600
C3 H3C 0.9600
C4 C5 1.515(5)
C4 H4A 0.9700
C4 H4B 0.9700
C5 C6 1.391(6)
C6 C7 1.374(6)
C6 H6 0.9300
C7 C8 1.379(7)
C7 H7 0.9300
C8 C9 1.381(6)
C8 H8 0.9300
C9 H9 0.9300
C10 C12 1.497(7)
C10 C13 1.534(6)
C10 C11 1.536(7)
C11 H11A 0.9600
C11 H11B 0.9600
C11 H11C 0.9600
C12 H12A 0.9600
C12 H12B 0.9600
C12 H12C 0.9600
C13 C14 1.509(6)
C13 H13A 0.9700
C13 H13B 0.9700
C14 C15 1.392(6)
C15 C16 1.378(7)
C15 H15 0.9300
C16 C17 1.376(6)
C16 H16 0.9300
C17 C18 1.374(6)
C17 H17 0.9300
C18 H18 0.9300
C19 C20 1.521(7)
C19 H19A 0.9600
C19 H19B 0.9600
C19 H19C 0.9600
C20 C21 1.513(6)
C20 C22 1.542(6)
C21 H21A 0.9600
C21 H21B 0.9600
C21 H21C 0.9600
C22 C23 1.493(6)
C22 H22A 0.9700
C22 H22B 0.9700
C23 C24 1.389(6)
C24 C25 1.374(7)
C24 H24 0.9300
C25 C26 1.384(7)
C25 H25 0.9300
C26 C27 1.368(6)
C26 H26 0.9300
C27 H27 0.9300
C28 C29 1.515(6)
C28 C30 1.521(6)
C28 C31 1.532(6)
C29 H29A 0.9600
C29 H29B 0.9600
C29 H29C 0.9600
C30 H30A 0.9600
C30 H30B 0.9600
C30 H30C 0.9600
C31 C32 1.501(6)
C31 H31A 0.9700
C31 H31B 0.9700
C32 C33 1.385(6)
C33 C34 1.379(7)
C33 H33 0.9300
C34 C35 1.380(7)
C34 H34 0.9300
C35 C36 1.370(6)
C35 H35 0.9300
C36 H36 0.9300
C37 Cl6 1.748(6)
C37 Cl5 1.759(6)
C37 H37A 0.9700
C37 H37B 0.9700
C38 Cl8 1.717(7)
C38 Cl7 1.788(7)
C38 H38A 0.9700
C38 H38B 0.9700
C39 Cl10 1.723(6)
C39 Cl9 1.750(6)
C39 H39A 0.9700
C39 H39B 0.9700
